data_2219160
loop_
_publ_author_name
'Wen, Xiao-Chun'

_publ_section_title
<i>catena</i>-Poly[zinc(II)-bis[\m-5-(2-aminophenyl)tetrazolato]-\k^3^<i>N</i>^1^,<i>N</i>^5^:<i>N</i>^2^;\k^3^<i>N</i>^2^:<i>N</i>^1^,<i>N</i>^5^]
_journal_coeditor_code RZ2234
_journal_issue 8
_journal_name_full 'Acta Crystallographica Section E'
_journal_page_first m1033
_journal_paper_doi 10.1107/S1600536808021946
_journal_volume 64
_journal_year 2008
_chemical_formula_iupac '[Zn (C7 H6 N5)2]'
_chemical_formula_moiety 'C14 H12 N10 Zn'
_chemical_formula_sum 'C14 H12 N10 Zn'
_chemical_formula_weight 385.71
_chemical_name_systematic
;
<i>catena</i>-Poly[zinc(II)-bis[\m-5-(2-aminophenyl)tetrazolato]-
\k^3^N^1^,N^5^:N^2^;\k^3^N^2^:N^1^,N^5^]
;
_space_group_IT_number 15
_symmetry_cell_setting monoclinic
_symmetry_space_group_name_Hall '-C 2yc'
_symmetry_space_group_name_H-M 'C 1 2/c 1'
_atom_sites_solution_hydrogens geom
_atom_sites_solution_primary direct
_atom_sites_solution_secondary difmap
_audit_creation_method SHELXL-97
_cell_angle_alpha 90.00
_cell_angle_beta 94.972(13)
_cell_angle_gamma 90.00
_cell_formula_units_Z 8
_cell_length_a 10.6751(16)
_cell_length_b 10.9051(14)
_cell_length_c 25.321(5)
_cell_measurement_reflns_used 3668
_cell_measurement_temperature 298(2)
_cell_measurement_theta_max 27.4680
_cell_measurement_theta_min 3.0369
_cell_volume 2936.6(8)
_computing_cell_refinement 'CrystalClear (Rigaku, 2005)'
_computing_data_collection 'CrystalClear (Rigaku, 2005)'
_computing_data_reduction 'CrystalClear (Rigaku, 2005)'
_computing_molecular_graphics 'SHELXTL/PC (Sheldrick, 2008)'
_computing_publication_material 'SHELXTL/PC (Sheldrick, 2008)'
_computing_structure_refinement 'SHELXL97 (Sheldrick, 2008)'
_computing_structure_solution 'SHELXS97 (Sheldrick, 2008)'
_diffrn_ambient_temperature 298(2)
_diffrn_detector_area_resol_mean 13.6612
_diffrn_measured_fraction_theta_full 0.993
_diffrn_measured_fraction_theta_max 0.993
_diffrn_measurement_device_type 'Rigaku Mercury2'
_diffrn_measurement_method \w
_diffrn_radiation_monochromator graphite
_diffrn_radiation_source 'fine-focus sealed tube'
_diffrn_radiation_type MoK\a
_diffrn_radiation_wavelength 0.71073
_diffrn_reflns_av_R_equivalents 0.0441
_diffrn_reflns_av_sigmaI/netI 0.0362
_diffrn_reflns_limit_h_max 13
_diffrn_reflns_limit_h_min -13
_diffrn_reflns_limit_k_max 14
_diffrn_reflns_limit_k_min -14
_diffrn_reflns_limit_l_max 32
_diffrn_reflns_limit_l_min -32
_diffrn_reflns_number 14618
_diffrn_reflns_theta_full 27.51
_diffrn_reflns_theta_max 27.51
_diffrn_reflns_theta_min 3.04
_exptl_absorpt_coefficient_mu 1.696
_exptl_absorpt_correction_T_max 0.844
_exptl_absorpt_correction_T_min 0.783
_exptl_absorpt_correction_type multi-scan
_exptl_absorpt_process_details '(CrystalClear; Rigaku, 2005)'
_exptl_crystal_colour colourless
_exptl_crystal_density_diffrn 1.745
_exptl_crystal_density_method 'not measured'
_exptl_crystal_description block
_exptl_crystal_F_000 1568
_exptl_crystal_size_max 0.28
_exptl_crystal_size_mid 0.12
_exptl_crystal_size_min 0.10
_refine_diff_density_max 0.369
_refine_diff_density_min -0.701
_refine_ls_extinction_method none
_refine_ls_goodness_of_fit_ref 1.090
_refine_ls_hydrogen_treatment constr
_refine_ls_matrix_type full
_refine_ls_number_parameters 226
_refine_ls_number_reflns 3343
_refine_ls_number_restraints 0
_refine_ls_restrained_S_all 1.090
_refine_ls_R_factor_all 0.0473
_refine_ls_R_factor_gt 0.0376
_refine_ls_shift/su_max 0.001
_refine_ls_shift/su_mean 0.000
_refine_ls_structure_factor_coef Fsqd
_refine_ls_weighting_details 'calc w=1/[\s^2^(Fo^2^)+(0.0386P)^2^+3.3164P] where P=(Fo^2^+2Fc^2^)/3'
_refine_ls_weighting_scheme calc
_refine_ls_wR_factor_gt 0.0865
_refine_ls_wR_factor_ref 0.0920
_reflns_number_gt 2859
_reflns_number_total 3343
_reflns_threshold_expression I>2\s(I)
_cod_data_source_file rz2234.cif
_cod_data_source_block I
_cod_original_sg_symbol_H-M 'C 2/c'
_cod_database_code 2219160
_cod_database_fobs_code 2219160

loop_
_symmetry_equiv_pos_as_xyz
'x, y, z'
'-x, y, -z+1/2'
'x+1/2, y+1/2, z'
'-x+1/2, y+1/2, -z+1/2'
'-x, -y, -z'
'x, -y, z-1/2'
'-x+1/2, -y+1/2, -z'
'x+1/2, -y+1/2, z-1/2'

loop_
_atom_site_type_symbol
_atom_site_label
_atom_site_fract_x
_atom_site_fract_y
_atom_site_fract_z
_atom_site_U_iso_or_equiv
_atom_site_adp_type
_atom_site_calc_flag
_atom_site_refinement_flags
_atom_site_occupancy
Zn Zn1 0.16630(3) 0.40663(2) 0.032125(11) 0.02512(10) Uani d . 1
N N4 0.11712(19) 0.60243(17) 0.02478(8) 0.0249(4) Uani d . 1
N N10 0.0847(2) 0.4084(2) 0.10837(9) 0.0323(5) Uani d . 1
H H10A 0.0285 0.4696 0.1097 0.048 Uiso d R 1
H H10B 0.0438 0.3365 0.1038 0.048 Uiso d R 1
C C10 0.1638(2) 0.4052(2) 0.15692(10) 0.0288(5) Uani d . 1
N N9 0.3503(2) 0.49221(19) 0.04291(9) 0.0310(5) Uani d . 1
H H9A 0.4105 0.4343 0.0445 0.046 Uiso d R 1
H H9B 0.3521 0.5348 0.0125 0.046 Uiso d R 1
C C9 0.2582(2) 0.3162(2) 0.16320(9) 0.0272(5) Uani d . 1
N N8 0.24495(18) 0.23775(18) 0.06944(8) 0.0245(4) Uani d . 1
C C1 0.1781(2) 0.6906(2) 0.05410(10) 0.0252(5) Uani d . 1
C C2 0.2884(2) 0.6711(2) 0.09210(10) 0.0283(5) Uani d . 1
C C14 0.3353(3) 0.3134(3) 0.21067(10) 0.0346(6) Uani d . 1
H H14A 0.3983 0.2545 0.2154 0.041 Uiso calc R 1
C C3 0.3720(2) 0.5736(2) 0.08704(11) 0.0291(5) Uani d . 1
C C13 0.3197(3) 0.3964(3) 0.25076(12) 0.0438(7) Uani d . 1
H H13A 0.3718 0.3934 0.2821 0.053 Uiso calc R 1
C C4 0.4704(3) 0.5554(3) 0.12574(13) 0.0404(7) Uani d . 1
H H4A 0.5265 0.4913 0.1222 0.048 Uiso calc R 1
C C7 0.3079(3) 0.7491(3) 0.13564(11) 0.0360(6) Uani d . 1
H H7A 0.2553 0.8163 0.1385 0.043 Uiso calc R 1
C C6 0.4044(3) 0.7281(3) 0.17470(12) 0.0437(7) Uani d . 1
H H6A 0.4142 0.7788 0.2043 0.052 Uiso calc R 1
C C5 0.4859(3) 0.6316(3) 0.16940(13) 0.0451(7) Uani d . 1
H H5A 0.5515 0.6177 0.1953 0.054 Uiso calc R 1
C C11 0.1483(3) 0.4882(3) 0.19728(12) 0.0414(7) Uani d . 1
H H11A 0.0852 0.5470 0.1931 0.050 Uiso calc R 1
C C12 0.2265(3) 0.4838(3) 0.24397(12) 0.0473(8) Uani d . 1
H H12A 0.2160 0.5402 0.2708 0.057 Uiso calc R 1
C C8 0.2794(2) 0.2265(2) 0.12170(9) 0.0250(5) Uani d . 1
N N6 0.3457(2) 0.0666(2) 0.08495(9) 0.0380(6) Uani d . 1
N N5 0.3411(2) 0.1218(2) 0.13199(9) 0.0368(5) Uani d . 1
N N7 0.2890(2) 0.13536(19) 0.04763(8) 0.0280(4) Uani d . 1
N N1 0.1206(2) 0.79890(19) 0.04653(9) 0.0330(5) Uani d . 1
N N2 0.0204(2) 0.77701(19) 0.01204(9) 0.0334(5) Uani d . 1
N N3 0.01805(19) 0.65985(19) -0.00074(9) 0.0282(5) Uani d . 1

loop_
_atom_site_aniso_label
_atom_site_aniso_U_11
_atom_site_aniso_U_22
_atom_site_aniso_U_33
_atom_site_aniso_U_12
_atom_site_aniso_U_13
_atom_site_aniso_U_23
Zn1 0.02992(17) 0.02214(16) 0.02306(16) 0.00230(11) 0.00100(11) 0.00016(11)
N4 0.0276(10) 0.0202(10) 0.0265(10) 0.0028(8) 0.0004(8) 0.0011(8)
N10 0.0334(12) 0.0362(12) 0.0277(11) 0.0113(9) 0.0041(9) 0.0050(9)
C10 0.0350(14) 0.0262(12) 0.0257(12) 0.0023(10) 0.0051(10) 0.0031(10)
N9 0.0311(11) 0.0215(10) 0.0408(13) 0.0045(9) 0.0056(9) 0.0009(9)
C9 0.0312(13) 0.0276(12) 0.0230(12) -0.0015(10) 0.0028(10) 0.0027(10)
N8 0.0295(10) 0.0217(10) 0.0221(10) 0.0045(8) 0.0017(8) 0.0006(8)
C1 0.0270(12) 0.0208(11) 0.0284(12) 0.0000(9) 0.0056(9) 0.0001(10)
C2 0.0278(12) 0.0253(12) 0.0317(13) -0.0025(10) 0.0016(10) 0.0010(10)
C14 0.0381(15) 0.0354(14) 0.0292(13) -0.0008(12) -0.0025(11) 0.0022(11)
C3 0.0292(13) 0.0240(12) 0.0343(14) -0.0020(10) 0.0029(10) 0.0024(10)
C13 0.0549(19) 0.0487(18) 0.0266(14) -0.0089(15) -0.0029(13) -0.0062(13)
C4 0.0330(14) 0.0339(14) 0.0528(18) 0.0008(12) -0.0044(13) 0.0080(13)
C7 0.0381(15) 0.0323(14) 0.0371(15) -0.0016(12) 0.0011(12) -0.0038(12)
C6 0.0459(17) 0.0455(17) 0.0382(16) -0.0079(14) -0.0051(13) -0.0047(14)
C5 0.0386(16) 0.0472(17) 0.0467(18) -0.0071(14) -0.0130(13) 0.0094(14)
C11 0.0539(18) 0.0321(14) 0.0396(16) 0.0081(13) 0.0128(13) -0.0022(12)
C12 0.068(2) 0.0427(17) 0.0322(15) -0.0033(16) 0.0106(14) -0.0131(13)
C8 0.0256(12) 0.0245(12) 0.0248(12) 0.0030(10) 0.0019(9) 0.0042(10)
N6 0.0532(15) 0.0346(12) 0.0270(12) 0.0154(11) 0.0081(10) 0.0042(10)
N5 0.0485(14) 0.0376(12) 0.0245(11) 0.0164(11) 0.0034(10) 0.0034(10)
N7 0.0353(11) 0.0245(10) 0.0248(11) 0.0062(9) 0.0063(9) 0.0007(8)
N1 0.0308(11) 0.0243(11) 0.0426(13) 0.0009(9) -0.0042(10) -0.0014(10)
N2 0.0309(11) 0.0233(11) 0.0453(14) 0.0024(9) -0.0012(10) 0.0013(10)
N3 0.0283(11) 0.0243(11) 0.0318(11) 0.0027(8) 0.0006(9) 0.0029(9)

loop_
_atom_type_symbol
_atom_type_description
_atom_type_scat_dispersion_real
_atom_type_scat_dispersion_imag
_atom_type_scat_source
C C 0.0033 0.0016 'International Tables Vol C Tables 4.2.6.8 and 6.1.1.4'
H H 0.0000 0.0000 'International Tables Vol C Tables 4.2.6.8 and 6.1.1.4'
N N 0.0061 0.0033 'International Tables Vol C Tables 4.2.6.8 and 6.1.1.4'
O O 0.0106 0.0060 'International Tables Vol C Tables 4.2.6.8 and 6.1.1.4'
Zn Zn 0.2839 1.4301 'International Tables Vol C Tables 4.2.6.8 and 6.1.1.4'

loop_
_geom_angle_atom_site_label_1
_geom_angle_atom_site_label_2
_geom_angle_atom_site_label_3
_geom_angle_site_symmetry_1
_geom_angle_site_symmetry_3
_geom_angle
N7 Zn1 N9 7 . 86.46(8)
N7 Zn1 N3 7 5_565 81.63(8)
N9 Zn1 N3 . 5_565 165.18(8)
N7 Zn1 N10 7 . 164.38(9)
N9 Zn1 N10 . . 108.10(9)
N3 Zn1 N10 5_565 . 84.76(9)
N7 Zn1 N8 7 . 96.71(7)
N9 Zn1 N8 . . 89.91(8)
N3 Zn1 N8 5_565 . 100.18(8)
N10 Zn1 N8 . . 78.16(8)
N7 Zn1 N4 7 . 101.33(8)
N9 Zn1 N4 . . 78.48(8)
N3 Zn1 N4 5_565 . 95.19(8)
N10 Zn1 N4 . . 87.46(8)
N8 Zn1 N4 . . 157.80(8)
N3 N4 C1 . . 104.77(18)
N3 N4 Zn1 . . 131.56(16)
C1 N4 Zn1 . . 123.01(16)
C10 N10 Zn1 . . 120.53(17)
C10 N10 H10A . . 109.5
Zn1 N10 H10A . . 110.9
C10 N10 H10B . . 109.5
Zn1 N10 H10B . . 96.0
H10A N10 H10B . . 109.5
C11 C10 C9 . . 120.0(2)
C11 C10 N10 . . 121.2(2)
C9 C10 N10 . . 118.8(2)
C3 N9 Zn1 . . 116.66(16)
C3 N9 H9A . . 109.5
Zn1 N9 H9A . . 109.8
C3 N9 H9B . . 109.5
Zn1 N9 H9B . . 101.6
H9A N9 H9B . . 109.5
C10 C9 C14 . . 118.6(2)
C10 C9 C8 . . 122.4(2)
C14 C9 C8 . . 119.0(2)
C8 N8 N7 . . 104.58(19)
C8 N8 Zn1 . . 123.94(16)
N7 N8 Zn1 . . 130.57(15)
N1 C1 N4 . . 110.9(2)
N1 C1 C2 . . 123.6(2)
N4 C1 C2 . . 125.4(2)
C7 C2 C3 . . 118.9(2)
C7 C2 C1 . . 119.1(2)
C3 C2 C1 . . 122.0(2)
C13 C14 C9 . . 121.2(3)
C13 C14 H14A . . 119.4
C9 C14 H14A . . 119.4
C4 C3 C2 . . 119.5(3)
C4 C3 N9 . . 121.7(2)
C2 C3 N9 . . 118.8(2)
C12 C13 C14 . . 119.6(3)
C12 C13 H13A . . 120.2
C14 C13 H13A . . 120.2
C5 C4 C3 . . 120.7(3)
C5 C4 H4A . . 119.6
C3 C4 H4A . . 119.6
C6 C7 C2 . . 121.0(3)
C6 C7 H7A . . 119.5
C2 C7 H7A . . 119.5
C5 C6 C7 . . 119.6(3)
C5 C6 H6A . . 120.2
C7 C6 H6A . . 120.2
C6 C5 C4 . . 120.2(3)
C6 C5 H5A . . 119.9
C4 C5 H5A . . 119.9
C10 C11 C12 . . 120.3(3)
C10 C11 H11A . . 119.9
C12 C11 H11A . . 119.9
C13 C12 C11 . . 120.3(3)
C13 C12 H12A . . 119.8
C11 C12 H12A . . 119.8
N5 C8 N8 . . 111.0(2)
N5 C8 C9 . . 122.4(2)
N8 C8 C9 . . 126.6(2)
N7 N6 N5 . . 109.5(2)
C8 N5 N6 . . 105.5(2)
N6 N7 N8 . . 109.5(2)
N6 N7 Zn1 . 7 115.23(16)
N8 N7 Zn1 . 7 132.09(16)
C1 N1 N2 . . 105.5(2)
N3 N2 N1 . . 109.2(2)
N2 N3 N4 . . 109.6(2)
N2 N3 Zn1 . 5_565 114.14(16)
N4 N3 Zn1 . 5_565 131.85(16)

loop_
_geom_bond_atom_site_label_1
_geom_bond_atom_site_label_2
_geom_bond_site_symmetry_2
_geom_bond_distance
Zn1 N7 7 2.164(2)
Zn1 N9 . 2.170(2)
Zn1 N3 5_565 2.181(2)
Zn1 N10 . 2.186(2)
Zn1 N8 . 2.2027(19)
Zn1 N4 . 2.2028(19)
N4 N3 . 1.345(3)
N4 C1 . 1.348(3)
N10 C10 . 1.430(3)
N10 H10A . 0.9000
N10 H10B . 0.9001
C10 C11 . 1.386(4)
C10 C9 . 1.397(3)
N9 C3 . 1.430(3)
N9 H9A . 0.9000
N9 H9B . 0.9001
C9 C14 . 1.398(3)
C9 C8 . 1.467(3)
N8 C8 . 1.348(3)
N8 N7 . 1.348(3)
C1 N1 . 1.337(3)
C1 C2 . 1.470(3)
C2 C7 . 1.394(4)
C2 C3 . 1.401(4)
C14 C13 . 1.381(4)
C14 H14A . 0.9300
C3 C4 . 1.387(4)
C13 C12 . 1.377(4)
C13 H13A . 0.9300
C4 C5 . 1.381(5)
C4 H4A . 0.9300
C7 C6 . 1.384(4)
C7 H7A . 0.9300
C6 C5 . 1.380(4)
C6 H6A . 0.9300
C5 H5A . 0.9300
C11 C12 . 1.388(4)
C11 H11A . 0.9300
C12 H12A . 0.9300
C8 N5 . 1.333(3)
N6 N7 . 1.312(3)
N6 N5 . 1.339(3)
N7 Zn1 7 2.164(2)
N1 N2 . 1.342(3)
N2 N3 . 1.318(3)
N3 Zn1 5_565 2.181(2)

loop_
_geom_hbond_atom_site_label_D
_geom_hbond_atom_site_label_H
_geom_hbond_atom_site_label_A
_geom_hbond_site_symmetry_A
_geom_hbond_distance_DH
_geom_hbond_distance_HA
_geom_hbond_distance_DA
_geom_hbond_angle_DHA
N10 H10A N6 3_455 0.90 2.26 3.095(3) 154.1
N9 H9A N2 3_545 0.90 2.27 3.108(3) 154.5
N9 H9B N1 7_565 0.90 2.38 3.246(3) 160.3
N9 H9B N2 7_565 0.90 2.57 3.242(3) 132.1
